data_4086964
loop_
_publ_author_name
'Reed, Blake R.'
'Yousif, Maryam'
'Lord, Richard L.'
'McKinnon, Meaghan'
'Rochford, Jonathan'
'Groysman, Stanislav'

_publ_section_title
;
 Coordination Chemistry and Reactivity of Bis(aldimino)pyridine Nickel
 Complexes in Four Different Oxidation States
;
_journal_issue 3
_journal_name_full Organometallics
_journal_page_first 582
_journal_paper_doi 10.1021/acs.organomet.6b00793
_journal_volume 36
_journal_year 2017
_chemical_formula_sum 'C39 H51 N3 Ni'
_chemical_formula_weight 620.54
_chemical_name_systematic
; 
 ? 
;
_space_group_IT_number 2
_symmetry_cell_setting triclinic
_symmetry_space_group_name_Hall '-P 1'
_symmetry_space_group_name_H-M 'P -1'
_atom_sites_solution_hydrogens geom
_atom_sites_solution_primary direct
_atom_sites_solution_secondary difmap
_audit_creation_method SHELXL-97
_cell_angle_alpha 71.069(5)
_cell_angle_beta 79.570(6)
_cell_angle_gamma 72.234(6)
_cell_formula_units_Z 2
_cell_length_a 8.7274(11)
_cell_length_b 13.7311(16)
_cell_length_c 15.2359(17)
_cell_measurement_reflns_used 6274
_cell_measurement_temperature 100(2)
_cell_measurement_theta_max 25.91
_cell_measurement_theta_min 1.83
_cell_volume 1637.9(3)
_computing_structure_refinement 'SHELXL-97 (Sheldrick, 1997)'
_computing_structure_solution 'SHELXS-97 (Sheldrick, 1990)'
_diffrn_ambient_temperature 100(2)
_diffrn_measured_fraction_theta_full 0.985
_diffrn_measured_fraction_theta_max 0.985
_diffrn_measurement_device_type 'Bruker Apex2'
_diffrn_radiation_monochromator graphite
_diffrn_radiation_source 'fine-focus sealed tube'
_diffrn_radiation_type MoK\a
_diffrn_radiation_wavelength 0.71073
_diffrn_reflns_av_R_equivalents 0.0608
_diffrn_reflns_av_sigmaI/netI 0.0734
_diffrn_reflns_limit_h_max 10
_diffrn_reflns_limit_h_min -10
_diffrn_reflns_limit_k_max 16
_diffrn_reflns_limit_k_min -16
_diffrn_reflns_limit_l_max 18
_diffrn_reflns_limit_l_min -18
_diffrn_reflns_number 20777
_diffrn_reflns_theta_full 25.91
_diffrn_reflns_theta_max 25.91
_diffrn_reflns_theta_min 1.83
_exptl_absorpt_coefficient_mu 0.624
_exptl_absorpt_correction_T_max 0.9695
_exptl_absorpt_correction_T_min 0.8854
_exptl_absorpt_correction_type empirical
_exptl_absorpt_process_details SADABS
_exptl_crystal_colour black
_exptl_crystal_density_diffrn 1.258
_exptl_crystal_density_method 'not measured'
_exptl_crystal_description plates
_exptl_crystal_F_000 668
_exptl_crystal_size_max 0.20
_exptl_crystal_size_mid 0.10
_exptl_crystal_size_min 0.05
_refine_diff_density_max 0.324
_refine_diff_density_min -0.373
_refine_diff_density_rms 0.070
_refine_ls_extinction_method none
_refine_ls_goodness_of_fit_ref 1.001
_refine_ls_hydrogen_treatment constr
_refine_ls_matrix_type full
_refine_ls_number_parameters 396
_refine_ls_number_reflns 6274
_refine_ls_number_restraints 0
_refine_ls_restrained_S_all 1.001
_refine_ls_R_factor_all 0.0686
_refine_ls_R_factor_gt 0.0426
_refine_ls_shift/su_max 0.000
_refine_ls_shift/su_mean 0.000
_refine_ls_structure_factor_coef Fsqd
_refine_ls_weighting_details 'calc w=1/[\s^2^(Fo^2^)+(0.0346P)^2^+0.6260P] where P=(Fo^2^+2Fc^2^)/3'
_refine_ls_weighting_scheme calc
_refine_ls_wR_factor_gt 0.0834
_refine_ls_wR_factor_ref 0.0935
_reflns_number_gt 4739
_reflns_number_total 6274
_reflns_threshold_expression >2sigma(I)
_cod_data_source_file om6b00793_si_001.cif
_cod_data_source_block compound_3aCOD
_cod_depositor_comments 'Adding full bibliography for 4086958--4086964.cif.'
_cod_original_sg_symbol_H-M P-1
_cod_database_code 4086964

loop_
_symmetry_equiv_pos_as_xyz
'x, y, z'
'-x, -y, -z'

loop_
_atom_site_label
_atom_site_type_symbol
_atom_site_fract_x
_atom_site_fract_y
_atom_site_fract_z
_atom_site_U_iso_or_equiv
_atom_site_adp_type
_atom_site_occupancy
_atom_site_symmetry_multiplicity
_atom_site_calc_flag
_atom_site_refinement_flags
Ni1 Ni 0.32815(4) 0.27043(2) 0.17514(2) 0.01179(10) Uani 1 1 d .
N1 N 0.2731(2) 0.13382(15) 0.24134(13) 0.0106(4) Uani 1 1 d .
N2 N 0.0544(3) 0.16197(16) 0.45912(14) 0.0148(5) Uani 1 1 d .
N3 N 0.4401(2) 0.19375(15) 0.08477(13) 0.0112(4) Uani 1 1 d .
C5 C 0.3194(3) 0.06422(19) 0.18761(17) 0.0118(5) Uani 1 1 d .
C4 C 0.2708(3) -0.03014(19) 0.21187(17) 0.0148(6) Uani 1 1 d .
H4 H 0.3060 -0.0760 0.1729 0.018 Uiso 1 1 calc R
C3 C 0.1722(3) -0.05614(19) 0.29209(17) 0.0162(6) Uani 1 1 d .
H3 H 0.1353 -0.1186 0.3085 0.019 Uiso 1 1 calc R
C2 C 0.1277(3) 0.01156(19) 0.34875(17) 0.0148(6) Uani 1 1 d .
H2 H 0.0617 -0.0055 0.4054 0.018 Uiso 1 1 calc R
C1 C 0.1792(3) 0.10327(19) 0.32299(16) 0.0116(5) Uani 1 1 d .
C6 C 0.1542(3) 0.16815(19) 0.38634(16) 0.0125(5) Uani 1 1 d .
H6 H 0.2163 0.2182 0.3725 0.015 Uiso 1 1 calc R
C7 C 0.0633(3) 0.22099(19) 0.51902(16) 0.0130(6) Uani 1 1 d .
C8 C -0.0764(3) 0.2991(2) 0.53727(17) 0.0152(6) Uani 1 1 d .
C9 C -0.0654(3) 0.3597(2) 0.59194(18) 0.0201(6) Uani 1 1 d .
H9 H -0.1568 0.4150 0.6027 0.024 Uiso 1 1 calc R
C10 C 0.0754(3) 0.3416(2) 0.63105(18) 0.0219(6) Uani 1 1 d .
H10 H 0.0812 0.3850 0.6672 0.026 Uiso 1 1 calc R
C11 C 0.2072(3) 0.2604(2) 0.61724(18) 0.0194(6) Uani 1 1 d .
H11 H 0.3016 0.2461 0.6470 0.023 Uiso 1 1 calc R
C12 C 0.2063(3) 0.1988(2) 0.56110(17) 0.0145(6) Uani 1 1 d .
C13 C 0.3525(3) 0.1052(2) 0.55447(17) 0.0167(6) Uani 1 1 d .
H13 H 0.3403 0.0789 0.5028 0.020 Uiso 1 1 calc R
C14 C 0.5112(3) 0.1384(2) 0.5317(2) 0.0249(7) Uani 1 1 d .
H14A H 0.5041 0.1989 0.4751 0.037 Uiso 1 1 calc R
H14B H 0.6007 0.0782 0.5217 0.037 Uiso 1 1 calc R
H14C H 0.5301 0.1592 0.5837 0.037 Uiso 1 1 calc R
C15 C 0.3587(4) 0.0141(2) 0.64400(19) 0.0272(7) Uani 1 1 d .
H15A H 0.3688 0.0383 0.6960 0.041 Uiso 1 1 calc R
H15B H 0.4520 -0.0458 0.6379 0.041 Uiso 1 1 calc R
H15C H 0.2594 -0.0091 0.6558 0.041 Uiso 1 1 calc R
C16 C -0.2341(3) 0.3145(2) 0.49894(17) 0.0168(6) Uani 1 1 d .
H16 H -0.2365 0.2434 0.4958 0.020 Uiso 1 1 calc R
C17 C -0.3825(3) 0.3531(2) 0.56128(19) 0.0218(6) Uani 1 1 d .
H17A H -0.3763 0.3035 0.6243 0.033 Uiso 1 1 calc R
H17B H -0.4801 0.3564 0.5361 0.033 Uiso 1 1 calc R
H17C H -0.3864 0.4244 0.5636 0.033 Uiso 1 1 calc R
C19 C 0.4188(3) 0.09769(19) 0.10556(17) 0.0124(5) Uani 1 1 d .
H19 H 0.4683 0.0524 0.0669 0.015 Uiso 1 1 calc R
C20 C 0.5559(3) 0.21888(18) 0.00603(16) 0.0121(5) Uani 1 1 d .
C21 C 0.7195(3) 0.19150(19) 0.02028(17) 0.0140(6) Uani 1 1 d .
C22 C 0.8305(3) 0.2107(2) -0.05728(18) 0.0167(6) Uani 1 1 d .
H22 H 0.9420 0.1924 -0.0489 0.020 Uiso 1 1 calc R
C23 C 0.7812(3) 0.2556(2) -0.14586(18) 0.0189(6) Uani 1 1 d .
H23 H 0.8588 0.2659 -0.1981 0.023 Uiso 1 1 calc R
C24 C 0.6188(3) 0.28560(19) -0.15862(17) 0.0160(6) Uani 1 1 d .
H24 H 0.5857 0.3182 -0.2199 0.019 Uiso 1 1 calc R
C25 C 0.5025(3) 0.26905(19) -0.08354(17) 0.0140(6) Uani 1 1 d .
C26 C 0.3251(3) 0.3008(2) -0.09971(18) 0.0182(6) Uani 1 1 d .
H26 H 0.2603 0.3086 -0.0400 0.022 Uiso 1 1 calc R
C27 C 0.2763(4) 0.4077(2) -0.17459(19) 0.0274(7) Uani 1 1 d .
H27A H 0.3160 0.4609 -0.1620 0.041 Uiso 1 1 calc R
H27B H 0.1583 0.4317 -0.1738 0.041 Uiso 1 1 calc R
H27C H 0.3234 0.3989 -0.2359 0.041 Uiso 1 1 calc R
C28 C 0.2842(3) 0.2133(2) -0.12465(19) 0.0243(7) Uani 1 1 d .
H28A H 0.3533 0.1995 -0.1800 0.036 Uiso 1 1 calc R
H28B H 0.1706 0.2364 -0.1376 0.036 Uiso 1 1 calc R
H28C H 0.3023 0.1479 -0.0724 0.036 Uiso 1 1 calc R
C29 C 0.7803(3) 0.13819(19) 0.11666(18) 0.0165(6) Uani 1 1 d .
H29 H 0.6845 0.1417 0.1639 0.020 Uiso 1 1 calc R
C30 C 0.8920(3) 0.1942(2) 0.13690(19) 0.0241(7) Uani 1 1 d .
H30A H 0.9888 0.1898 0.0927 0.036 Uiso 1 1 calc R
H30B H 0.9236 0.1594 0.2006 0.036 Uiso 1 1 calc R
H30C H 0.8350 0.2694 0.1304 0.036 Uiso 1 1 calc R
C31 C 0.8669(3) 0.0205(2) 0.12694(19) 0.0220(6) Uani 1 1 d .
H31A H 0.7925 -0.0152 0.1172 0.033 Uiso 1 1 calc R
H31B H 0.9032 -0.0138 0.1896 0.033 Uiso 1 1 calc R
H31C H 0.9606 0.0151 0.0806 0.033 Uiso 1 1 calc R
C32 C 0.4472(3) 0.3321(2) 0.24300(18) 0.0162(6) Uani 1 1 d .
H32 H 0.5472 0.2816 0.2712 0.019 Uiso 1 1 calc R
C33 C 0.3279(3) 0.3908(2) 0.30651(18) 0.0178(6) Uani 1 1 d .
H33A H 0.3642 0.4522 0.3072 0.021 Uiso 1 1 calc R
H33B H 0.3270 0.3423 0.3708 0.021 Uiso 1 1 calc R
C34 C 0.1548(3) 0.4318(2) 0.27629(18) 0.0163(6) Uani 1 1 d .
H34A H 0.0776 0.4242 0.3328 0.020 Uiso 1 1 calc R
H34B H 0.1342 0.5088 0.2426 0.020 Uiso 1 1 calc R
C35 C 0.1215(3) 0.37441(19) 0.21434(17) 0.0141(6) Uani 1 1 d .
H35 H 0.0282 0.3423 0.2393 0.017 Uiso 1 1 calc R
C36 C 0.1476(3) 0.40381(19) 0.11784(17) 0.0161(6) Uani 1 1 d .
H36 H 0.0699 0.3894 0.0858 0.019 Uiso 1 1 calc R
C37 C 0.2227(3) 0.4920(2) 0.05959(18) 0.0206(6) Uani 1 1 d .
H37A H 0.1412 0.5616 0.0537 0.025 Uiso 1 1 calc R
H37B H 0.2573 0.4835 -0.0037 0.025 Uiso 1 1 calc R
C38 C 0.3694(3) 0.4912(2) 0.10303(18) 0.0190(6) Uani 1 1 d .
H38A H 0.4405 0.5283 0.0540 0.023 Uiso 1 1 calc R
H38B H 0.3317 0.5306 0.1504 0.023 Uiso 1 1 calc R
C39 C 0.4649(3) 0.3783(2) 0.14824(18) 0.0165(6) Uani 1 1 d .
H39 H 0.5762 0.3563 0.1178 0.020 Uiso 1 1 calc R
C18 C -0.2460(3) 0.3908(2) 0.39998(18) 0.0284(7) Uani 1 1 d .
H18A H -0.2379 0.4604 0.3999 0.043 Uiso 1 1 calc R
H18B H -0.3499 0.3992 0.3785 0.043 Uiso 1 1 calc R
H18C H -0.1578 0.3615 0.3582 0.043 Uiso 1 1 calc R

loop_
_atom_site_aniso_label
_atom_site_aniso_U_11
_atom_site_aniso_U_22
_atom_site_aniso_U_33
_atom_site_aniso_U_23
_atom_site_aniso_U_13
_atom_site_aniso_U_12
Ni1 0.01382(19) 0.01000(17) 0.01114(18) -0.00329(13) 0.00029(13) -0.00313(14)
N1 0.0110(11) 0.0104(10) 0.0095(11) -0.0030(9) -0.0016(9) -0.0013(9)
N2 0.0155(12) 0.0141(11) 0.0126(12) -0.0030(9) -0.0021(10) -0.0013(10)
N3 0.0103(11) 0.0117(11) 0.0096(11) -0.0013(9) -0.0005(9) -0.0024(9)
C5 0.0091(13) 0.0125(13) 0.0126(13) -0.0030(10) -0.0046(11) 0.0001(11)
C4 0.0200(15) 0.0116(13) 0.0133(14) -0.0038(11) -0.0053(11) -0.0025(11)
C3 0.0195(15) 0.0118(13) 0.0175(14) -0.0004(11) -0.0037(12) -0.0071(12)
C2 0.0129(14) 0.0187(14) 0.0111(14) -0.0015(11) -0.0002(11) -0.0054(11)
C1 0.0093(13) 0.0137(13) 0.0095(13) 0.0000(10) -0.0035(10) -0.0021(11)
C6 0.0136(14) 0.0104(12) 0.0107(13) 0.0024(10) -0.0048(11) -0.0028(11)
C7 0.0176(15) 0.0126(13) 0.0078(13) -0.0008(10) 0.0012(11) -0.0060(11)
C8 0.0163(15) 0.0157(13) 0.0111(13) -0.0017(11) 0.0023(11) -0.0049(12)
C9 0.0186(16) 0.0198(14) 0.0199(15) -0.0093(12) 0.0014(12) -0.0005(12)
C10 0.0261(17) 0.0253(15) 0.0180(15) -0.0127(12) 0.0008(13) -0.0066(13)
C11 0.0173(15) 0.0250(15) 0.0173(15) -0.0084(12) -0.0029(12) -0.0044(12)
C12 0.0142(14) 0.0172(13) 0.0093(13) -0.0013(11) 0.0016(11) -0.0045(11)
C13 0.0161(15) 0.0197(14) 0.0134(14) -0.0062(11) -0.0032(11) -0.0010(12)
C14 0.0194(16) 0.0257(16) 0.0282(17) -0.0100(13) -0.0013(13) -0.0022(13)
C15 0.0263(18) 0.0233(15) 0.0258(17) -0.0026(13) -0.0046(13) -0.0010(14)
C16 0.0144(15) 0.0177(14) 0.0168(14) -0.0047(11) 0.0010(11) -0.0038(12)
C17 0.0165(15) 0.0242(15) 0.0222(15) -0.0066(13) 0.0000(12) -0.0029(13)
C19 0.0130(14) 0.0109(12) 0.0131(13) -0.0051(10) -0.0017(11) -0.0007(11)
C20 0.0151(14) 0.0104(12) 0.0103(13) -0.0048(10) 0.0025(11) -0.0029(11)
C21 0.0155(15) 0.0113(12) 0.0162(14) -0.0059(11) 0.0012(11) -0.0046(11)
C22 0.0106(14) 0.0168(13) 0.0237(15) -0.0086(12) 0.0015(11) -0.0038(11)
C23 0.0219(16) 0.0163(14) 0.0181(15) -0.0071(12) 0.0078(12) -0.0078(12)
C24 0.0246(16) 0.0126(13) 0.0107(13) -0.0037(11) -0.0003(12) -0.0053(12)
C25 0.0181(15) 0.0091(12) 0.0146(14) -0.0048(11) -0.0001(11) -0.0027(11)
C26 0.0187(15) 0.0222(14) 0.0117(14) -0.0032(11) -0.0019(11) -0.0039(12)
C27 0.0290(18) 0.0260(16) 0.0229(16) -0.0016(13) -0.0111(13) -0.0018(14)
C28 0.0202(16) 0.0333(17) 0.0218(16) -0.0068(13) -0.0038(12) -0.0107(14)
C29 0.0135(14) 0.0175(14) 0.0173(14) -0.0058(11) -0.0025(11) -0.0011(12)
C30 0.0244(17) 0.0226(15) 0.0265(16) -0.0056(13) -0.0081(13) -0.0063(13)
C31 0.0241(17) 0.0199(14) 0.0208(15) -0.0030(12) -0.0069(12) -0.0043(13)
C32 0.0135(14) 0.0155(13) 0.0222(15) -0.0081(12) -0.0046(12) -0.0030(11)
C33 0.0200(16) 0.0167(13) 0.0196(15) -0.0084(12) -0.0014(12) -0.0057(12)
C34 0.0177(15) 0.0143(13) 0.0172(14) -0.0085(11) 0.0026(11) -0.0030(12)
C35 0.0101(14) 0.0132(13) 0.0176(14) -0.0053(11) 0.0007(11) -0.0014(11)
C36 0.0144(15) 0.0126(13) 0.0198(15) -0.0051(11) -0.0037(11) 0.0004(11)
C37 0.0277(17) 0.0131(13) 0.0162(14) -0.0013(11) 0.0006(12) -0.0032(12)
C38 0.0248(16) 0.0138(13) 0.0187(15) -0.0050(11) 0.0060(12) -0.0098(12)
C39 0.0132(14) 0.0165(13) 0.0216(15) -0.0084(12) 0.0027(11) -0.0061(11)
C18 0.0182(16) 0.0401(18) 0.0202(16) -0.0014(14) -0.0010(13) -0.0064(14)

loop_
_atom_type_symbol
_atom_type_description
_atom_type_scat_dispersion_real
_atom_type_scat_dispersion_imag
_atom_type_scat_source
C C 0.0033 0.0016 'International Tables Vol C Tables 4.2.6.8 and 6.1.1.4'
H H 0.0000 0.0000 'International Tables Vol C Tables 4.2.6.8 and 6.1.1.4'
N N 0.0061 0.0033 'International Tables Vol C Tables 4.2.6.8 and 6.1.1.4'
Ni Ni 0.3393 1.1124 'International Tables Vol C Tables 4.2.6.8 and 6.1.1.4'

loop_
_geom_angle_atom_site_label_1
_geom_angle_atom_site_label_2
_geom_angle_atom_site_label_3
_geom_angle
N3 Ni1 N1 82.49(8)
N3 Ni1 C35 147.26(9)
N1 Ni1 C35 99.38(9)
N3 Ni1 C36 111.77(9)
N1 Ni1 C36 119.29(9)
C35 Ni1 C36 39.24(10)
N3 Ni1 C39 99.46(9)
N1 Ni1 C39 153.78(9)
C35 Ni1 C39 92.92(10)
C36 Ni1 C39 84.53(10)
N3 Ni1 C32 122.59(9)
N1 Ni1 C32 119.22(9)
C35 Ni1 C32 85.24(10)
C36 Ni1 C32 102.00(10)
C39 Ni1 C32 38.64(10)
C1 N1 C5 115.7(2)
C1 N1 Ni1 131.73(16)
C5 N1 Ni1 111.79(15)
C6 N2 C7 115.9(2)
C19 N3 C20 115.0(2)
C19 N3 Ni1 113.48(16)
C20 N3 Ni1 131.08(15)
N1 C5 C4 122.9(2)
N1 C5 C19 113.7(2)
C4 C5 C19 123.4(2)
C3 C4 C5 119.9(2)
C3 C4 H4 120.1
C5 C4 H4 120.1
C4 C3 C2 118.2(2)
C4 C3 H3 120.9
C2 C3 H3 120.9
C1 C2 C3 120.3(2)
C1 C2 H2 119.9
C3 C2 H2 119.9
N1 C1 C2 123.0(2)
N1 C1 C6 114.9(2)
C2 C1 C6 121.7(2)
N2 C6 C1 124.3(2)
N2 C6 H6 117.9
C1 C6 H6 117.9
C8 C7 C12 121.3(2)
C8 C7 N2 118.0(2)
C12 C7 N2 120.7(2)
C9 C8 C7 117.9(2)
C9 C8 C16 121.5(2)
C7 C8 C16 120.6(2)
C10 C9 C8 121.5(2)
C10 C9 H9 119.2
C8 C9 H9 119.2
C11 C10 C9 119.6(2)
C11 C10 H10 120.2
C9 C10 H10 120.2
C10 C11 C12 122.0(3)
C10 C11 H11 119.0
C12 C11 H11 119.0
C11 C12 C7 117.6(2)
C11 C12 C13 119.0(2)
C7 C12 C13 123.2(2)
C15 C13 C12 110.7(2)
C15 C13 C14 110.3(2)
C12 C13 C14 112.0(2)
C15 C13 H13 107.9
C12 C13 H13 107.9
C14 C13 H13 107.9
C13 C14 H14A 109.5
C13 C14 H14B 109.5
H14A C14 H14B 109.5
C13 C14 H14C 109.5
H14A C14 H14C 109.5
H14B C14 H14C 109.5
C13 C15 H15A 109.5
C13 C15 H15B 109.5
H15A C15 H15B 109.5
C13 C15 H15C 109.5
H15A C15 H15C 109.5
H15B C15 H15C 109.5
C8 C16 C17 112.8(2)
C8 C16 C18 112.3(2)
C17 C16 C18 109.4(2)
C8 C16 H16 107.4
C17 C16 H16 107.4
C18 C16 H16 107.4
C16 C17 H17A 109.5
C16 C17 H17B 109.5
H17A C17 H17B 109.5
C16 C17 H17C 109.5
H17A C17 H17C 109.5
H17B C17 H17C 109.5
N3 C19 C5 117.7(2)
N3 C19 H19 121.2
C5 C19 H19 121.2
C21 C20 C25 121.3(2)
C21 C20 N3 119.3(2)
C25 C20 N3 119.4(2)
C22 C21 C20 118.3(2)
C22 C21 C29 119.3(2)
C20 C21 C29 122.4(2)
C23 C22 C21 121.1(2)
C23 C22 H22 119.4
C21 C22 H22 119.4
C22 C23 C24 119.9(2)
C22 C23 H23 120.1
C24 C23 H23 120.1
C23 C24 C25 121.4(2)
C23 C24 H24 119.3
C25 C24 H24 119.3
C24 C25 C20 117.8(2)
C24 C25 C26 120.3(2)
C20 C25 C26 121.8(2)
C25 C26 C28 110.4(2)
C25 C26 C27 112.5(2)
C28 C26 C27 110.4(2)
C25 C26 H26 107.8
C28 C26 H26 107.8
C27 C26 H26 107.8
C26 C27 H27A 109.5
C26 C27 H27B 109.5
H27A C27 H27B 109.5
C26 C27 H27C 109.5
H27A C27 H27C 109.5
H27B C27 H27C 109.5
C26 C28 H28A 109.5
C26 C28 H28B 109.5
H28A C28 H28B 109.5
C26 C28 H28C 109.5
H28A C28 H28C 109.5
H28B C28 H28C 109.5
C21 C29 C31 109.9(2)
C21 C29 C30 112.5(2)
C31 C29 C30 110.3(2)
C21 C29 H29 108.0
C31 C29 H29 108.0
C30 C29 H29 108.0
C29 C30 H30A 109.5
C29 C30 H30B 109.5
H30A C30 H30B 109.5
C29 C30 H30C 109.5
H30A C30 H30C 109.5
H30B C30 H30C 109.5
C29 C31 H31A 109.5
C29 C31 H31B 109.5
H31A C31 H31B 109.5
C29 C31 H31C 109.5
H31A C31 H31C 109.5
H31B C31 H31C 109.5
C39 C32 C33 121.4(2)
C39 C32 Ni1 70.05(14)
C33 C32 Ni1 110.52(17)
C39 C32 H32 115.5
C33 C32 H32 115.5
Ni1 C32 H32 115.5
C32 C33 C34 112.9(2)
C32 C33 H33A 109.0
C34 C33 H33A 109.0
C32 C33 H33B 109.0
C34 C33 H33B 109.0
H33A C33 H33B 107.8
C35 C34 C33 114.4(2)
C35 C34 H34A 108.6
C33 C34 H34A 108.6
C35 C34 H34B 108.6
C33 C34 H34B 108.6
H34A C34 H34B 107.6
C36 C35 C34 124.7(2)
C36 C35 Ni1 70.94(14)
C34 C35 Ni1 111.93(17)
C36 C35 H35 113.9
C34 C35 H35 113.9
Ni1 C35 H35 113.9
C35 C36 C37 125.2(2)
C35 C36 Ni1 69.82(14)
C37 C36 Ni1 109.15(18)
C35 C36 H36 114.5
C37 C36 H36 114.5
Ni1 C36 H36 114.5
C36 C37 C38 111.4(2)
C36 C37 H37A 109.3
C38 C37 H37A 109.3
C36 C37 H37B 109.3
C38 C37 H37B 109.3
H37A C37 H37B 108.0
C39 C38 C37 111.5(2)
C39 C38 H38A 109.3
C37 C38 H38A 109.3
C39 C38 H38B 109.3
C37 C38 H38B 109.3
H38A C38 H38B 108.0
C32 C39 C38 121.5(2)
C32 C39 Ni1 71.31(14)
C38 C39 Ni1 111.42(17)
C32 C39 H39 115.0
C38 C39 H39 115.0
Ni1 C39 H39 115.0
C16 C18 H18A 109.5
C16 C18 H18B 109.5
H18A C18 H18B 109.5
C16 C18 H18C 109.5
H18A C18 H18C 109.5
H18B C18 H18C 109.5

loop_
_geom_bond_atom_site_label_1
_geom_bond_atom_site_label_2
_geom_bond_distance
Ni1 N3 1.946(2)
Ni1 N1 1.978(2)
Ni1 C35 2.059(2)
Ni1 C36 2.074(2)
Ni1 C39 2.072(2)
Ni1 C32 2.088(2)
N1 C1 1.378(3)
N1 C5 1.378(3)
N2 C6 1.277(3)
N2 C7 1.428(3)
N3 C19 1.316(3)
N3 C20 1.444(3)
C5 C4 1.401(3)
C5 C19 1.416(3)
C4 C3 1.373(4)
C4 H4 0.9500
C3 C2 1.392(3)
C3 H3 0.9500
C2 C1 1.379(3)
C2 H2 0.9500
C1 C6 1.461(3)
C6 H6 0.9500
C7 C8 1.410(3)
C7 C12 1.412(3)
C8 C9 1.387(3)
C8 C16 1.521(4)
C9 C10 1.382(4)
C9 H9 0.9500
C10 C11 1.376(4)
C10 H10 0.9500
C11 C12 1.387(3)
C11 H11 0.9500
C12 C13 1.525(3)
C13 C15 1.519(4)
C13 C14 1.534(4)
C13 H13 1.0000
C14 H14A 0.9800
C14 H14B 0.9800
C14 H14C 0.9800
C15 H15A 0.9800
C15 H15B 0.9800
C15 H15C 0.9800
C16 C17 1.524(3)
C16 C18 1.532(4)
C16 H16 1.0000
C17 H17A 0.9800
C17 H17B 0.9800
C17 H17C 0.9800
C19 H19 0.9500
C20 C21 1.400(3)
C20 C25 1.407(3)
C21 C22 1.394(3)
C21 C29 1.524(3)
C22 C23 1.377(4)
C22 H22 0.9500
C23 C24 1.381(4)
C23 H23 0.9500
C24 C25 1.394(3)
C24 H24 0.9500
C25 C26 1.517(4)
C26 C28 1.524(4)
C26 C27 1.531(4)
C26 H26 1.0000
C27 H27A 0.9800
C27 H27B 0.9800
C27 H27C 0.9800
C28 H28A 0.9800
C28 H28B 0.9800
C28 H28C 0.9800
C29 C31 1.530(3)
C29 C30 1.536(3)
C29 H29 1.0000
C30 H30A 0.9800
C30 H30B 0.9800
C30 H30C 0.9800
C31 H31A 0.9800
C31 H31B 0.9800
C31 H31C 0.9800
C32 C39 1.377(3)
C32 C33 1.516(3)
C32 H32 1.0000
C33 C34 1.542(4)
C33 H33A 0.9900
C33 H33B 0.9900
C34 C35 1.522(3)
C34 H34A 0.9900
C34 H34B 0.9900
C35 C36 1.388(3)
C35 H35 1.0000
C36 C37 1.503(4)
C36 H36 1.0000
C37 C38 1.540(4)
C37 H37A 0.9900
C37 H37B 0.9900
C38 C39 1.516(4)
C38 H38A 0.9900
C38 H38B 0.9900
C39 H39 1.0000
C18 H18A 0.9800
C18 H18B 0.9800
C18 H18C 0.9800

loop_
_geom_torsion_atom_site_label_1
_geom_torsion_atom_site_label_2
_geom_torsion_atom_site_label_3
_geom_torsion_atom_site_label_4
_geom_torsion
N3 Ni1 N1 C1 -177.2(2)
C35 Ni1 N1 C1 -30.2(2)
C36 Ni1 N1 C1 -66.4(2)
C39 Ni1 N1 C1 86.6(3)
C32 Ni1 N1 C1 59.5(2)
N3 Ni1 N1 C5 -7.95(16)
C35 Ni1 N1 C5 139.00(16)
C36 Ni1 N1 C5 102.84(17)
C39 Ni1 N1 C5 -104.1(2)
C32 Ni1 N1 C5 -131.23(16)
N1 Ni1 N3 C19 4.09(17)
C35 Ni1 N3 C19 -91.6(2)
C36 Ni1 N3 C19 -114.51(18)
C39 Ni1 N3 C19 157.65(18)
C32 Ni1 N3 C19 124.09(18)
N1 Ni1 N3 C20 -167.7(2)
C35 Ni1 N3 C20 96.7(3)
C36 Ni1 N3 C20 73.7(2)
C39 Ni1 N3 C20 -14.1(2)
C32 Ni1 N3 C20 -47.7(2)
C1 N1 C5 C4 2.0(3)
Ni1 N1 C5 C4 -169.07(19)
C1 N1 C5 C19 -178.6(2)
Ni1 N1 C5 C19 10.3(3)
N1 C5 C4 C3 0.3(4)
C19 C5 C4 C3 -179.0(2)
C5 C4 C3 C2 -2.1(4)
C4 C3 C2 C1 1.5(4)
C5 N1 C1 C2 -2.7(3)
Ni1 N1 C1 C2 166.25(18)
C5 N1 C1 C6 170.1(2)
Ni1 N1 C1 C6 -21.0(3)
C3 C2 C1 N1 1.0(4)
C3 C2 C1 C6 -171.3(2)
C7 N2 C6 C1 171.6(2)
N1 C1 C6 N2 170.3(2)
C2 C1 C6 N2 -16.9(4)
C6 N2 C7 C8 121.5(3)
C6 N2 C7 C12 -60.7(3)
C12 C7 C8 C9 5.1(4)
N2 C7 C8 C9 -177.1(2)
C12 C7 C8 C16 -174.0(2)
N2 C7 C8 C16 3.8(3)
C7 C8 C9 C10 -2.8(4)
C16 C8 C9 C10 176.3(2)
C8 C9 C10 C11 -1.3(4)
C9 C10 C11 C12 3.3(4)
C10 C11 C12 C7 -1.0(4)
C10 C11 C12 C13 -175.8(2)
C8 C7 C12 C11 -3.3(4)
N2 C7 C12 C11 179.0(2)
C8 C7 C12 C13 171.3(2)
N2 C7 C12 C13 -6.5(4)
C11 C12 C13 C15 72.6(3)
C7 C12 C13 C15 -101.9(3)
C11 C12 C13 C14 -50.9(3)
C7 C12 C13 C14 134.6(3)
C9 C8 C16 C17 -29.5(3)
C7 C8 C16 C17 149.6(2)
C9 C8 C16 C18 94.6(3)
C7 C8 C16 C18 -86.3(3)
C20 N3 C19 C5 173.7(2)
Ni1 N3 C19 C5 0.6(3)
N1 C5 C19 N3 -7.4(3)
C4 C5 C19 N3 172.0(2)
C19 N3 C20 C21 -87.3(3)
Ni1 N3 C20 C21 84.3(3)
C19 N3 C20 C25 91.9(3)
Ni1 N3 C20 C25 -96.5(2)
C25 C20 C21 C22 -2.9(3)
N3 C20 C21 C22 176.2(2)
C25 C20 C21 C29 179.4(2)
N3 C20 C21 C29 -1.5(3)
C20 C21 C22 C23 0.2(4)
C29 C21 C22 C23 177.9(2)
C21 C22 C23 C24 2.1(4)
C22 C23 C24 C25 -1.6(4)
C23 C24 C25 C20 -1.1(4)
C23 C24 C25 C26 -178.8(2)
C21 C20 C25 C24 3.4(3)
N3 C20 C25 C24 -175.8(2)
C21 C20 C25 C26 -178.9(2)
N3 C20 C25 C26 1.9(3)
C24 C25 C26 C28 83.4(3)
C20 C25 C26 C28 -94.2(3)
C24 C25 C26 C27 -40.5(3)
C20 C25 C26 C27 141.9(2)
C22 C21 C29 C31 -71.4(3)
C20 C21 C29 C31 106.3(3)
C22 C21 C29 C30 51.9(3)
C20 C21 C29 C30 -130.4(2)
N3 Ni1 C32 C39 60.83(17)
N1 Ni1 C32 C39 161.18(14)
C35 Ni1 C32 C39 -100.72(16)
C36 Ni1 C32 C39 -65.04(17)
N3 Ni1 C32 C33 178.01(15)
N1 Ni1 C32 C33 -81.64(19)
C35 Ni1 C32 C33 16.46(18)
C36 Ni1 C32 C33 52.14(19)
C39 Ni1 C32 C33 117.2(2)
C39 C32 C33 C34 54.1(3)
Ni1 C32 C33 C34 -24.5(3)
C32 C33 C34 C35 21.1(3)
C33 C34 C35 C36 -88.7(3)
C33 C34 C35 Ni1 -7.3(3)
N3 Ni1 C35 C36 -34.9(2)
N1 Ni1 C35 C36 -125.56(15)
C39 Ni1 C35 C36 77.67(16)
C32 Ni1 C35 C36 115.58(16)
N3 Ni1 C35 C34 -155.59(16)
N1 Ni1 C35 C34 113.73(17)
C36 Ni1 C35 C34 -120.7(2)
C39 Ni1 C35 C34 -43.03(18)
C32 Ni1 C35 C34 -5.13(18)
C34 C35 C36 C37 4.3(4)
Ni1 C35 C36 C37 -99.7(3)
C34 C35 C36 Ni1 104.0(2)
N3 Ni1 C36 C35 160.55(14)
N1 Ni1 C36 C35 66.96(17)
C39 Ni1 C36 C35 -101.44(16)
C32 Ni1 C36 C35 -66.78(16)
N3 Ni1 C36 C37 -77.94(18)
N1 Ni1 C36 C37 -171.52(15)
C35 Ni1 C36 C37 121.5(2)
C39 Ni1 C36 C37 20.08(17)
C32 Ni1 C36 C37 54.74(19)
C35 C36 C37 C38 42.4(3)
Ni1 C36 C37 C38 -36.0(2)
C36 C37 C38 C39 36.6(3)
C33 C32 C39 C38 1.7(4)
Ni1 C32 C39 C38 104.2(2)
C33 C32 C39 Ni1 -102.4(2)
C37 C38 C39 C32 -99.8(3)
C37 C38 C39 Ni1 -19.2(3)
N3 Ni1 C39 C32 -131.77(15)
N1 Ni1 C39 C32 -39.6(3)
C35 Ni1 C39 C32 78.65(16)
C36 Ni1 C39 C32 117.02(16)
N3 Ni1 C39 C38 110.81(18)
N1 Ni1 C39 C38 -157.01(18)
C35 Ni1 C39 C38 -38.77(18)
C36 Ni1 C39 C38 -0.40(18)
C32 Ni1 C39 C38 -117.4(2)
